data_7060172
loop_
_publ_author_name
'Wu, Jianfeng'
'Liu, Dan'
'Yang, Qianqian'
'Ge, Yan'
'Tang, Jinkui'
'Qi, Zhenhui'

_publ_section_title
;
 Magnetic investigation in di- and tetranuclear lanthanide complexes
;
_journal_issue 4
_journal_name_full 'New Journal of Chemistry'
_journal_page_first 2200
_journal_page_last 2207
_journal_paper_doi 10.1039/D0NJ04247A
_journal_volume 45
_journal_year 2021
_chemical_formula_moiety 'C56 H55.958 Dy4 N15.979 O9, 3(Cl O4)'
_chemical_formula_sum 'C56 H57 Cl3 Dy4 N16 O21'
_chemical_formula_weight 2046.52
_space_group_crystal_system tetragonal
_space_group_IT_number 124
_space_group_name_Hall '-P 4 2c'
_space_group_name_H-M_alt 'P 4/m c c'
_atom_sites_solution_hydrogens geom
_atom_sites_solution_primary dual
_audit_creation_date 2020-05-12
_audit_creation_method
;
Olex2 1.3
(compiled 2020.02.04 svn.rd84adfe8 for OlexSys, GUI svn.r6032)
;
_audit_update_record
;
2020-06-11 deposited with the CCDC.	2020-12-18 downloaded from the CCDC.
;
_cell_angle_alpha 90
_cell_angle_beta 90
_cell_angle_gamma 90
_cell_formula_units_Z 2
_cell_length_a 11.6051(5)
_cell_length_b 11.6051(5)
_cell_length_c 25.651(3)
_cell_measurement_reflns_used 3239
_cell_measurement_temperature 173.0
_cell_measurement_theta_max 62.41
_cell_measurement_theta_min 4.18
_cell_volume 3454.6(5)
_computing_cell_refinement 'SAINT V8.40A (Bruker, 2019)'
_computing_data_reduction 'SAINT V8.40A (Bruker, 2019)'
_computing_molecular_graphics 'Olex2 1.3 (Dolomanov et al., 2009)'
_computing_publication_material 'Olex2 1.3 (Dolomanov et al., 2009)'
_computing_structure_refinement 'SHELXL 2013/4 (Sheldrick, 2015)'
_computing_structure_solution 'SHELXT 2018/2 (Sheldrick, 2018)'
_diffrn_ambient_temperature 173.0
_diffrn_measured_fraction_theta_full 0.874
_diffrn_measured_fraction_theta_max 0.984
_diffrn_measurement_device_type 'CCD area detector'
_diffrn_measurement_method 'phi and omega scans'
_diffrn_radiation_monochromator graphite
_diffrn_radiation_type CuK\a
_diffrn_radiation_wavelength 1.54178
_diffrn_reflns_av_R_equivalents 0.0992
_diffrn_reflns_av_unetI/netI 0.0675
_diffrn_reflns_Laue_measured_fraction_full 0.874
_diffrn_reflns_Laue_measured_fraction_max 0.984
_diffrn_reflns_limit_h_max 12
_diffrn_reflns_limit_h_min -13
_diffrn_reflns_limit_k_max 12
_diffrn_reflns_limit_k_min -13
_diffrn_reflns_limit_l_max 29
_diffrn_reflns_limit_l_min -12
_diffrn_reflns_number 8562
_diffrn_reflns_point_group_measured_fraction_full 0.874
_diffrn_reflns_point_group_measured_fraction_max 0.984
_diffrn_reflns_theta_full 67.679
_diffrn_reflns_theta_max 62.658
_diffrn_reflns_theta_min 5.390
_diffrn_source_current 1.1
_diffrn_source_power 0.055
_diffrn_source_voltage 50.0
_exptl_absorpt_coefficient_mu 24.532
_exptl_absorpt_correction_T_max 0.018
_exptl_absorpt_correction_T_min 0.012
_exptl_absorpt_correction_type multi-scan
_exptl_crystal_colour yellow
_exptl_crystal_colour_primary yellow
_exptl_crystal_density_diffrn 1.967
_exptl_crystal_description block
_exptl_crystal_F_000 1976
_exptl_crystal_size_max 0.2
_exptl_crystal_size_mid 0.19
_exptl_crystal_size_min 0.18
_refine_diff_density_max 1.394
_refine_diff_density_min -1.097
_refine_diff_density_rms 0.193
_refine_ls_extinction_coef 0.00024(15)
_refine_ls_extinction_expression Fc^*^=kFc[1+0.001xFc^2^\l^3^/sin(2\q)]^-1/4^
_refine_ls_extinction_method SHELXL
_refine_ls_goodness_of_fit_ref 1.119
_refine_ls_hydrogen_treatment constr
_refine_ls_matrix_type full
_refine_ls_number_parameters 130
_refine_ls_number_reflns 1409
_refine_ls_number_restraints 271
_refine_ls_restrained_S_all 1.129
_refine_ls_R_factor_all 0.1587
_refine_ls_R_factor_gt 0.1185
_refine_ls_shift/su_max 0.000
_refine_ls_shift/su_mean 0.000
_refine_ls_structure_factor_coef Fsqd
_refine_ls_weighting_details 'w=1/[\s^2^(Fo^2^)+(0.0297P)^2^+194.5445P] where P=(Fo^2^+2Fc^2^)/3'
_refine_ls_weighting_scheme calc
_refine_ls_wR_factor_gt 0.2509
_refine_ls_wR_factor_ref 0.2773
_reflns_Friedel_coverage 0.000
_reflns_number_gt 969
_reflns_number_total 1409
_reflns_threshold_expression 'I > 2\s(I)'
_cod_data_source_file d0nj04247a2.cif
_cod_data_source_block Dy4
_cod_depositor_comments 'Adding full bibliography for 7060172--7060173.cif.'
_cod_database_code 7060172
_shelxl_version_number 2013-4
_shelx_space_group_comment
;
The symmetry employed for this shelxl refinement is uniquely defined
by the following loop, which should always be used as a source of
symmetry information in preference to the above space-group names.
They are only intended as comments.
;
_shelx_estimated_absorpt_t_max 0.096
_shelx_estimated_absorpt_t_min 0.084
_olex2_refinement_description
;
1. Fixed Uiso
 At 1.2 times of:
  All C(H) groups, All C(H,H) groups
 At 1.5 times of:
  All C(H,H,H) groups
2. Restrained distances
 Cl1-O4
 1.48 with sigma of 0.02
 O5-Cl2
 1.48 with sigma of 0.02
 O6-Cl2
 1.48 with sigma of 0.02
 C2-C1
 1.45 with sigma of 0.02
 O3-Cl1
 1.48 with sigma of 0.02
 C6-C8
 1.45 with sigma of 0.02
 C8-N3
 1.42 with sigma of 0.02
 C7-N2
 1.45 with sigma of 0.02
 N2-N3
 1.42 with sigma of 0.02
 O6-O5
 2.35 with sigma of 0.04
 O3-O4
 2.35 with sigma of 0.04
 C7-C6
 2.5 with sigma of 0.04
 C7-N3
 2.5 with sigma of 0.04
3. Uiso/Uaniso restraints and constraints
Uanis(O2) \\sim Ueq, Uanis(O1) \\sim Ueq, Uanis(C1) \\sim Ueq, Uanis(C2) \\sim
Ueq, Uanis(C3) \\sim Ueq, Uanis(C4) \\sim Ueq, Uanis(C5) \\sim Ueq, Uanis(C6)
\\sim Ueq, Uanis(N1) \\sim Ueq, Uanis(C7) \\sim Ueq, Uanis(N2) \\sim Ueq,
Uanis(N3) \\sim Ueq, Uanis(O4) \\sim Ueq, Uanis(O3) \\sim Ueq, Uanis(Cl1) \\sim
Ueq, Uanis(O6) \\sim Ueq, Uanis(Cl2) \\sim Ueq, Uanis(O5) \\sim Ueq: with sigma
of 0.01 and sigma for terminal atoms of 0.02
4. Rigid body (RIGU) restrains
 All non-hydrogen atoms
 with sigma for 1-2 distances of 0.004 and sigma for 1-3 distances of 0.004
5. Others
 Sof(C8)=Sof(H8)=1-FVAR(1)
 Sof(N2)=Sof(C7)=Sof(H7A)=Sof(H7B)=Sof(H7C)=FVAR(1)
 Fixed Sof: O3(0.75) O6(0.25)
6.a Secondary CH2 refined with riding coordinates:
 C1(H1A,H1B)
6.b Aromatic/amide H refined with riding coordinates:
 C3(H3), C4(H4), C5(H5), C8(H8)
6.c Fitted hexagon refined as free rotating group:
 N1(C2,C3,C4,C5,C6)
6.d Idealised Me refined as rotating group:
 C7(H7A,H7B,H7C)
;
_olex2_submission_special_instructions 'No special instructions were received'

loop_
_space_group_symop_operation_xyz
'x, y, z'
'-x, -y, z'
'-y, x, z'
'y, -x, z'
'-x, y, -z+1/2'
'x, -y, -z+1/2'
'y, x, -z+1/2'
'-y, -x, -z+1/2'
'-x, -y, -z'
'x, y, -z'
'y, -x, -z'
'-y, x, -z'
'x, -y, z-1/2'
'-x, y, z-1/2'
'-y, -x, z-1/2'
'y, x, z-1/2'

loop_
_atom_site_label
_atom_site_type_symbol
_atom_site_fract_x
_atom_site_fract_y
_atom_site_fract_z
_atom_site_U_iso_or_equiv
_atom_site_adp_type
_atom_site_occupancy
_atom_site_site_symmetry_order
_atom_site_calc_flag
_atom_site_refinement_flags_posn
_atom_site_refinement_flags_adp
_atom_site_refinement_flags_occupancy
_atom_site_disorder_assembly
_atom_site_disorder_group
Dy1 Dy 0.29070(13) 0.46400(14) 0.5000 0.0834(12) Uani 1 2 d S TU P A .
O2 O 0.3242(12) 0.6202(12) 0.5519(7) 0.072(4) Uani 1 1 d . U . . .
O1 O 0.5000 0.5000 0.5000 0.059(7) Uani 1 8 d S TU P . .
C1 C 0.3050(19) 0.6161(19) 0.6025(10) 0.081(5) Uani 1 1 d D U . . .
H1A H 0.2786 0.6931 0.6141 0.097 Uiso 1 1 calc R U . . .
H1B H 0.3788 0.6000 0.6204 0.097 Uiso 1 1 calc R U . . .
N3 N 0.096(2) 0.359(2) 0.5000 0.070(5) Uani 1 2 d DS TU P . .
N1 N 0.1706(12) 0.4660(12) 0.5791(5) 0.075(4) Uani 1 1 d G U . . .
C2 C 0.2188(11) 0.5291(11) 0.6197(6) 0.079(5) Uani 1 1 d DG U . A .
C3 C 0.1910(14) 0.5029(13) 0.6710(5) 0.086(5) Uani 1 1 d G U . A .
H3 H 0.2240 0.5460 0.6988 0.103 Uiso 1 1 calc R U . . .
C4 C 0.1150(14) 0.4134(14) 0.6819(5) 0.085(6) Uani 1 1 d G U . A .
H4 H 0.0960 0.3955 0.7170 0.102 Uiso 1 1 calc R U . . .
C5 C 0.0668(12) 0.3503(12) 0.6413(7) 0.082(5) Uani 1 1 d G U . A .
H5 H 0.0148 0.2892 0.6487 0.098 Uiso 1 1 calc R U . . .
C6 C 0.0946(12) 0.3765(12) 0.5900(6) 0.071(4) Uani 1 1 d DG U . A .
N2 N 0.056(5) 0.321(6) 0.5486(10) 0.083(7) Uani 0.50(6) 1 d D U P A 1
Cl1 Cl 0.0000 0.0000 0.6161(17) 0.303(13) Uani 1 4 d DS TU P . .
Cl2 Cl 0.5000 0.5000 0.7500 0.167(9) Uani 1 8 d DS TU P . .
C7 C -0.050(4) 0.250(4) 0.5438(17) 0.095(13) Uani 0.50(6) 1 d D U P A 1
H7A H -0.0993 0.2829 0.5166 0.143 Uiso 0.50(6) 1 calc R U P A 1
H7B H -0.0910 0.2503 0.5771 0.143 Uiso 0.50(6) 1 calc R U P A 1
H7C H -0.0286 0.1713 0.5345 0.143 Uiso 0.50(6) 1 calc R U P A 1
O3 O 0.098(4) 0.075(5) 0.6305(17) 0.286(18) Uani 0.75 1 d D U P . .
O4 O 0.0000 0.0000 0.5584(18) 0.306(17) Uani 1 4 d DS TU P . .
O6 O 0.4072(12) 0.4072(12) 0.7500 0.148(13) Uani 0.5 2 d DS TU P . .
O5 O 0.5000 0.5000 0.6921(7) 0.175(12) Uani 1 4 d DS TU P . .
C8 C 0.048(4) 0.319(5) 0.5454(8) 0.059(7) Uani 0.50(6) 1 d D U P A 2
H8 H -0.0089 0.2606 0.5470 0.071 Uiso 0.50(6) 1 calc R U P A 2

loop_
_atom_site_aniso_label
_atom_site_aniso_U_11
_atom_site_aniso_U_22
_atom_site_aniso_U_33
_atom_site_aniso_U_23
_atom_site_aniso_U_13
_atom_site_aniso_U_12
Dy1 0.0222(10) 0.0248(10) 0.203(3) 0.000 0.000 0.0000(6)
O2 0.057(6) 0.050(6) 0.110(6) -0.001(5) -0.003(5) -0.004(5)
O1 0.051(7) 0.051(7) 0.074(11) 0.000 0.000 0.000
C1 0.071(8) 0.064(8) 0.108(7) 0.000(6) -0.004(6) -0.003(7)
N3 0.056(8) 0.060(9) 0.095(7) 0.000 0.000 0.001(6)
N1 0.056(6) 0.059(6) 0.110(6) 0.000(5) -0.002(5) 0.006(5)
C2 0.066(8) 0.065(7) 0.107(6) -0.001(5) -0.002(5) 0.003(6)
C3 0.072(9) 0.076(8) 0.108(7) -0.002(6) 0.000(6) 0.000(7)
C4 0.078(9) 0.080(8) 0.097(7) -0.005(6) 0.003(6) -0.003(7)
C5 0.072(9) 0.077(9) 0.096(6) -0.002(5) 0.002(5) -0.002(7)
C6 0.056(7) 0.059(7) 0.098(6) -0.003(5) 0.001(5) 0.006(6)
N2 0.075(10) 0.076(10) 0.099(7) -0.002(5) 0.001(5) -0.011(8)
Cl1 0.302(13) 0.302(13) 0.306(15) 0.000 0.000 0.000
Cl2 0.164(10) 0.164(10) 0.172(12) 0.000 0.000 0.000
C7 0.081(14) 0.087(19) 0.117(17) -0.002(12) 0.000(10) -0.017(14)
O3 0.28(2) 0.27(2) 0.31(2) -0.005(15) -0.007(14) 0.029(16)
O4 0.31(2) 0.31(2) 0.308(18) 0.000 0.000 0.000
O6 0.140(15) 0.140(15) 0.164(19) -0.001(10) 0.001(10) 0.023(14)
O5 0.176(15) 0.176(15) 0.174(14) 0.000 0.000 0.000
C8 0.039(13) 0.035(12) 0.103(8) 0.000(6) -0.001(6) 0.022(11)

loop_
_atom_type_symbol
_atom_type_description
_atom_type_scat_dispersion_real
_atom_type_scat_dispersion_imag
_atom_type_scat_source
C C 0.0181 0.0091 'International Tables Vol C Tables 4.2.6.8 and 6.1.1.4'
H H 0.0000 0.0000 'International Tables Vol C Tables 4.2.6.8 and 6.1.1.4'
Cl Cl 0.3639 0.7018 'International Tables Vol C Tables 4.2.6.8 and 6.1.1.4'
Dy Dy -9.8046 9.8477 'International Tables Vol C Tables 4.2.6.8 and 6.1.1.4'
N N 0.0311 0.0180 'International Tables Vol C Tables 4.2.6.8 and 6.1.1.4'
O O 0.0492 0.0322 'International Tables Vol C Tables 4.2.6.8 and 6.1.1.4'

loop_
_geom_angle_atom_site_label_1
_geom_angle_atom_site_label_2
_geom_angle_atom_site_label_3
_geom_angle
_geom_angle_site_symmetry_1
_geom_angle_site_symmetry_3
_geom_angle_publ_flag
Dy1 Dy1 Dy1 90.0 11_566 3_655 ?
O2 Dy1 Dy1 40.4(4) 12_656 3_655 ?
O2 Dy1 Dy1 108.6(4) 10_556 3_655 ?
O2 Dy1 Dy1 108.6(4) . 3_655 ?
O2 Dy1 Dy1 40.4(4) 3_655 3_655 ?
O2 Dy1 Dy1 41.7(4) 10_556 11_566 ?
O2 Dy1 Dy1 108.1(4) 12_656 11_566 ?
O2 Dy1 Dy1 41.7(4) . 11_566 ?
O2 Dy1 Dy1 108.1(4) 3_655 11_566 ?
O2 Dy1 O2 69.4(8) 12_656 3_655 ?
O2 Dy1 O2 98.3(8) 10_556 12_656 ?
O2 Dy1 O2 98.3(8) . 3_655 ?
O2 Dy1 O2 143.8(7) 10_556 3_655 ?
O2 Dy1 O2 143.8(7) . 12_656 ?
O2 Dy1 O2 71.4(8) 10_556 . ?
O2 Dy1 O1 72.4(4) 10_556 . ?
O2 Dy1 O1 72.4(4) . . ?
O2 Dy1 O1 71.5(4) 3_655 . ?
O2 Dy1 O1 71.5(4) 12_656 . ?
O2 Dy1 N3 121.7(6) 10_556 . ?
O2 Dy1 N3 93.5(6) 12_656 . ?
O2 Dy1 N3 121.7(6) . . ?
O2 Dy1 N3 93.5(6) 3_655 . ?
O2 Dy1 N1 66.9(5) . . ?
O2 Dy1 N1 124.7(5) . 10_556 ?
O2 Dy1 N1 77.7(5) 12_656 10_556 ?
O2 Dy1 N1 124.7(5) 10_556 . ?
O2 Dy1 N1 77.7(5) 3_655 . ?
O2 Dy1 N1 66.9(5) 10_556 10_556 ?
O2 Dy1 N1 136.5(5) 12_656 . ?
O2 Dy1 N1 136.5(5) 3_655 10_556 ?
O1 Dy1 Dy1 45.0 . 11_566 ?
O1 Dy1 Dy1 45.0 . 3_655 ?
O1 Dy1 N3 161.5(6) . . ?
N3 Dy1 Dy1 153.5(6) . 11_566 ?
N3 Dy1 Dy1 116.5(6) . 3_655 ?
N1 Dy1 Dy1 117.9(3) 10_556 3_655 ?
N1 Dy1 Dy1 108.6(3) 10_556 11_566 ?
N1 Dy1 Dy1 117.9(3) . 3_655 ?
N1 Dy1 Dy1 108.6(3) . 11_566 ?
N1 Dy1 O1 123.8(3) 10_556 . ?
N1 Dy1 O1 123.8(3) . . ?
N1 Dy1 N3 60.4(4) . . ?
N1 Dy1 N3 60.4(4) 10_556 . ?
N1 Dy1 N1 111.0(7) 10_556 . ?
Dy1 O2 Dy1 97.9(7) . 11_566 ?
C1 O2 Dy1 133.9(13) . 11_566 ?
C1 O2 Dy1 121.1(13) . . ?
Dy1 O1 Dy1 89.999(1) 11_566 . ?
Dy1 O1 Dy1 180.0 9_666 . ?
Dy1 O1 Dy1 180.0 11_566 3_655 ?
Dy1 O1 Dy1 90.0 9_666 3_655 ?
Dy1 O1 Dy1 90.001(1) 3_655 . ?
Dy1 O1 Dy1 90.0 9_666 11_566 ?
O2 C1 H1A 108.4 . . ?
O2 C1 H1B 108.4 . . ?
O2 C1 C2 115.5(19) . . ?
H1A C1 H1B 107.5 . . ?
C2 C1 H1A 108.4 . . ?
C2 C1 H1B 108.4 . . ?
N2 N3 Dy1 116.0(17) 10_556 . ?
N2 N3 Dy1 116.0(17) . . ?
N2 N3 N2 126(3) 10_556 . ?
C8 N3 Dy1 121.1(15) 10_556 . ?
C8 N3 Dy1 121.1(15) . . ?
C8 N3 C8 116(3) 10_556 . ?
C2 N1 Dy1 113.2(8) . . ?
C2 N1 C6 120.0 . . ?
C6 N1 Dy1 121.1(7) . . ?
N1 C2 C1 114.0(15) . . ?
C3 C2 C1 125.8(15) . . ?
C3 C2 N1 120.0 . . ?
C2 C3 H3 120.0 . . ?
C4 C3 C2 120.0 . . ?
C4 C3 H3 120.0 . . ?
C3 C4 H4 120.0 . . ?
C3 C4 C5 120.0 . . ?
C5 C4 H4 120.0 . . ?
C4 C5 H5 120.0 . . ?
C6 C5 C4 120.0 . . ?
C6 C5 H5 120.0 . . ?
N1 C6 C8 115.3(15) . . ?
C5 C6 N1 120.0 . . ?
C5 C6 C8 124.7(14) . . ?
N2 C6 N1 114.7(15) . . ?
N2 C6 C5 125.3(15) . . ?
N3 N2 C7 112(3) . . ?
C6 N2 N3 117(2) . . ?
C6 N2 C7 128(3) . . ?
O3 Cl1 O3 86.4(12) . 3 ?
O3 Cl1 O3 86.5(12) . 4 ?
O3 Cl1 O3 86.4(12) 2 3 ?
O3 Cl1 O3 151(5) 3 4 ?
O3 Cl1 O3 151(5) . 2 ?
O3 Cl1 O3 86.4(12) 2 4 ?
O4 Cl1 O3 104(2) . . ?
O4 Cl1 O3 104(2) . 2 ?
O4 Cl1 O3 104(2) . 4 ?
O4 Cl1 O3 104(2) . 3 ?
O6 Cl2 O6 90.000(2) 4_565 . ?
O6 Cl2 O6 90.000(2) 2_665 3_655 ?
O6 Cl2 O6 180.0 2_665 . ?
O6 Cl2 O6 180.0 4_565 3_655 ?
O6 Cl2 O6 90.0 2_665 4_565 ?
O6 Cl2 O6 90.000(2) 3_655 . ?
O5 Cl2 O6 90.0 5_656 4_565 ?
O5 Cl2 O6 90.0 5_656 3_655 ?
O5 Cl2 O6 90.000(9) . . ?
O5 Cl2 O6 90.000(10) . 2_665 ?
O5 Cl2 O6 90.0 . 3_655 ?
O5 Cl2 O6 90.000(11) 5_656 . ?
O5 Cl2 O6 90.000(11) 5_656 2_665 ?
O5 Cl2 O6 90.0 . 4_565 ?
O5 Cl2 O5 180.0 5_656 . ?
N2 C7 H7A 109.5 . . ?
N2 C7 H7B 109.5 . . ?
N2 C7 H7C 109.5 . . ?
H7A C7 H7B 109.5 . . ?
H7A C7 H7C 109.5 . . ?
H7B C7 H7C 109.5 . . ?
N3 C8 C6 111.7(19) . . ?
N3 C8 H8 124.2 . . ?
C6 C8 H8 124.2 . . ?

loop_
_geom_bond_atom_site_label_1
_geom_bond_atom_site_label_2
_geom_bond_distance
_geom_bond_site_symmetry_2
_geom_bond_publ_flag
Dy1 Dy1 3.485(2) 11_566 ?
Dy1 Dy1 3.485(2) 3_655 ?
Dy1 O2 2.282(15) . ?
Dy1 O2 2.339(16) 3_655 ?
Dy1 O2 2.282(15) 10_556 ?
Dy1 O2 2.339(16) 12_656 ?
Dy1 O1 2.4646(16) . ?
Dy1 N3 2.57(2) . ?
Dy1 N1 2.463(12) 10_556 ?
Dy1 N1 2.463(12) . ?
O2 Dy1 2.339(16) 11_566 ?
O2 C1 1.32(3) . ?
O1 Dy1 2.4645(16) 9_666 ?
O1 Dy1 2.4645(16) 11_566 ?
O1 Dy1 2.4645(16) 3_655 ?
C1 H1A 0.9900 . ?
C1 H1B 0.9900 . ?
C1 C2 1.488(16) . ?
N3 N2 1.400(19) . ?
N3 N2 1.400(19) 10_556 ?
N3 C8 1.370(19) 10_556 ?
N3 C8 1.370(19) . ?
N1 C2 1.3900 . ?
N1 C6 1.3900 . ?
C2 C3 1.3900 . ?
C3 H3 0.9500 . ?
C3 C4 1.3900 . ?
C4 H4 0.9500 . ?
C4 C5 1.3900 . ?
C5 H5 0.9500 . ?
C5 C6 1.3900 . ?
C6 N2 1.32(4) . ?
C6 C8 1.43(2) . ?
N2 C7 1.48(2) . ?
Cl1 O3 1.481(19) . ?
Cl1 O3 1.482(19) 2 ?
Cl1 O3 1.482(19) 4 ?
Cl1 O3 1.482(19) 3 ?
Cl1 O4 1.48(2) . ?
Cl2 O6 1.523(19) 4_565 ?
Cl2 O6 1.523(19) 3_655 ?
Cl2 O6 1.523(19) 2_665 ?
Cl2 O6 1.524(19) . ?
Cl2 O5 1.485(19) 5_656 ?
Cl2 O5 1.485(19) . ?
C7 H7A 0.9800 . ?
C7 H7B 0.9800 . ?
C7 H7C 0.9800 . ?
C8 H8 0.9500 . ?

loop_
_geom_torsion_atom_site_label_1
_geom_torsion_atom_site_label_2
_geom_torsion_atom_site_label_3
_geom_torsion_atom_site_label_4
_geom_torsion
_geom_torsion_site_symmetry_1
_geom_torsion_site_symmetry_2
_geom_torsion_site_symmetry_3
_geom_torsion_site_symmetry_4
_geom_torsion_publ_flag
Dy1 O2 C1 C2 -24(3) . . . . ?
Dy1 O2 C1 C2 -168.1(12) 11_566 . . . ?
Dy1 N3 N2 C6 25(8) . . . . ?
Dy1 N3 N2 C7 -173(4) . . . . ?
Dy1 N3 C8 C6 21(6) . . . . ?
Dy1 N1 C2 C1 22.0(15) . . . . ?
Dy1 N1 C2 C3 -153.7(8) . . . . ?
Dy1 N1 C6 C5 151.6(9) . . . . ?
Dy1 N1 C6 N2 -27(5) . . . . ?
Dy1 N1 C6 C8 -30(3) . . . . ?
O2 C1 C2 N1 -1(3) . . . . ?
O2 C1 C2 C3 174.7(15) . . . . ?
C1 C2 C3 C4 -175.2(18) . . . . ?
N1 C2 C3 C4 0.0 . . . . ?
N1 C6 N2 N3 0(8) . . . . ?
N1 C6 N2 C7 -158(6) . . . . ?
N1 C6 C8 N3 5(6) . . . . ?
C2 N1 C6 C5 0.0 . . . . ?
C2 N1 C6 N2 -179(5) . . . . ?
C2 N1 C6 C8 179(3) . . . . ?
C2 C3 C4 C5 0.0 . . . . ?
C3 C4 C5 C6 0.0 . . . . ?
C4 C5 C6 N1 0.0 . . . . ?
C4 C5 C6 N2 178(5) . . . . ?
C4 C5 C6 C8 -178(4) . . . . ?
C5 C6 N2 N3 -179(4) . . . . ?
C5 C6 N2 C7 23(10) . . . . ?
C5 C6 C8 N3 -177(3) . . . . ?
C6 N1 C2 C1 175.7(16) . . . . ?
C6 N1 C2 C3 0.0 . . . . ?
N2 N3 N2 C6 -173(2) 10_556 . . . ?
N2 N3 N2 C7 -11(13) 10_556 . . . ?
N2 N3 C8 C6 27(64) . . . . ?
N2 N3 C8 C6 -175(7) 10_556 . . . ?
N2 C6 C8 N3 -72(54) . . . . ?
C8 N3 N2 C6 -170(7) 10_556 . . . ?
C8 N3 N2 C6 -149(74) . . . . ?
C8 N3 N2 C7 13(63) . . . . ?
C8 N3 N2 C7 -9(6) 10_556 . . . ?
C8 N3 C8 C6 -173.0(16) 10_556 . . . ?
C8 C6 N2 N3 104(64) . . . . ?
C8 C6 N2 C7 -54(53) . . . . ?

loop_
_smtbx_masks_void_nr
_smtbx_masks_void_average_x
_smtbx_masks_void_average_y
_smtbx_masks_void_average_z
_smtbx_masks_void_volume
_smtbx_masks_void_count_electrons
_smtbx_masks_void_content
1 0.000 0.000 0.250 208.9 26.4 ?
2 0.000 0.000 0.750 208.9 26.0 ?
